data_2227778
loop_
_publ_author_name
'Fun, Hoong-Kun'
'Chantrapromma, Suchada'
'Yodsaoue, Orapun'
'Karalai, Chatchanok'

_publ_section_title
;
 Absolute configuration of odorine
;
_journal_coeditor_code LH5122
_journal_issue 9
_journal_name_full 'Acta Crystallographica Section E'
_journal_page_first o2437
_journal_page_last o2438
_journal_paper_doi 10.1107/S1600536810034227
_journal_volume 66
_journal_year 2010
_chemical_formula_iupac 'C18 H24 N2 O2'
_chemical_formula_moiety 'C18 H24 N2 O2'
_chemical_formula_sum 'C18 H24 N2 O2'
_chemical_formula_weight 300.39
_chemical_melting_point_gt 476
_chemical_melting_point_lt 478
_chemical_name_common
;
odorine
;
_chemical_name_systematic
;
(<i>S</i>)-<i>N</i>-[(<i>R</i>)-1-cinnamoylpyrrolidin-2-yl]-2-methylbutanamide
;
_space_group_IT_number 5
_symmetry_cell_setting monoclinic
_symmetry_space_group_name_Hall 'C 2y'
_symmetry_space_group_name_H-M 'C 1 2 1'
_atom_sites_solution_hydrogens geom
_atom_sites_solution_primary direct
_atom_sites_solution_secondary difmap
_audit_creation_method SHELXL-97
_cell_angle_alpha 90.00
_cell_angle_beta 107.0540(10)
_cell_angle_gamma 90.00
_cell_formula_units_Z 4
_cell_length_a 18.8909(3)
_cell_length_b 6.83980(10)
_cell_length_c 13.4174(2)
_cell_measurement_reflns_used 2625
_cell_measurement_temperature 100
_cell_measurement_theta_max 67.39
_cell_measurement_theta_min 6.77
_cell_volume 1657.43(4)
_computing_cell_refinement 'SAINT (Bruker, 2009)'
_computing_data_collection 'APEX2 (Bruker, 2009)'
_computing_data_reduction 'SAINT (Bruker, 2009)'
_computing_molecular_graphics 'SHELXTL (Sheldrick, 2008)'
_computing_publication_material
;
SHELXTL (Sheldrick, 2008) and PLATON (Spek, 2009)
;
_computing_structure_refinement 'SHELXTL (Sheldrick, 2008)'
_computing_structure_solution 'SHELXTL (Sheldrick, 2008)'
_diffrn_ambient_temperature 100
_diffrn_measured_fraction_theta_full 0.977
_diffrn_measured_fraction_theta_max 0.977
_diffrn_measurement_device_type 'Bruker APEXII DUO CCD area-detector'
_diffrn_measurement_method '\f and \w scans'
_diffrn_radiation_monochromator graphite
_diffrn_radiation_source 'sealed tube'
_diffrn_radiation_type CuK\a
_diffrn_radiation_wavelength 1.54178
_diffrn_reflns_av_R_equivalents 0.0420
_diffrn_reflns_av_sigmaI/netI 0.0400
_diffrn_reflns_limit_h_max 22
_diffrn_reflns_limit_h_min -22
_diffrn_reflns_limit_k_max 6
_diffrn_reflns_limit_k_min -7
_diffrn_reflns_limit_l_max 16
_diffrn_reflns_limit_l_min -16
_diffrn_reflns_number 10656
_diffrn_reflns_theta_full 67.39
_diffrn_reflns_theta_max 67.39
_diffrn_reflns_theta_min 6.77
_diffrn_standards_number 0
_exptl_absorpt_coefficient_mu 0.625
_exptl_absorpt_correction_T_max 0.9243
_exptl_absorpt_correction_T_min 0.7180
_exptl_absorpt_correction_type multi-scan
_exptl_absorpt_process_details '(SADABS; Bruker, 2009)'
_exptl_crystal_colour Colorless
_exptl_crystal_density_diffrn 1.204
_exptl_crystal_density_method 'not measured'
_exptl_crystal_description Needle
_exptl_crystal_F_000 648
_exptl_crystal_size_max 0.57
_exptl_crystal_size_mid 0.16
_exptl_crystal_size_min 0.13
_refine_diff_density_max 0.213
_refine_diff_density_min -0.267
_refine_ls_abs_structure_details 'Flack (1983), 1036 Friedel pairs'
_refine_ls_abs_structure_Flack 0.03(18)
_refine_ls_extinction_method none
_refine_ls_goodness_of_fit_ref 1.157
_refine_ls_hydrogen_treatment mixed
_refine_ls_matrix_type full
_refine_ls_number_parameters 205
_refine_ls_number_reflns 2625
_refine_ls_number_restraints 1
_refine_ls_restrained_S_all 1.156
_refine_ls_R_factor_all 0.0327
_refine_ls_R_factor_gt 0.0326
_refine_ls_shift/su_max 0.001
_refine_ls_shift/su_mean 0.001
_refine_ls_structure_factor_coef Fsqd
_refine_ls_weighting_details 'calc w=1/[\s^2^(Fo^2^)+(0.0595P)^2^+0.2381P] where P=(Fo^2^+2Fc^2^)/3'
_refine_ls_weighting_scheme calc
_refine_ls_wR_factor_gt 0.0961
_refine_ls_wR_factor_ref 0.0963
_reflns_number_gt 2606
_reflns_number_total 2625
_reflns_threshold_expression I>2\s(I)
_cod_data_source_file lh5122.cif
_cod_data_source_block I
_cod_original_sg_symbol_H-M 'C 2'
_cod_database_code 2227778
_cod_database_fobs_code 2227778

loop_
_symmetry_equiv_pos_as_xyz
'x, y, z'
'-x, y, -z'
'x+1/2, y+1/2, z'
'-x+1/2, y+1/2, -z'

loop_
_atom_site_type_symbol
_atom_site_label
_atom_site_fract_x
_atom_site_fract_y
_atom_site_fract_z
_atom_site_U_iso_or_equiv
_atom_site_adp_type
_atom_site_calc_flag
_atom_site_refinement_flags
_atom_site_occupancy
_atom_site_disorder_assembly
_atom_site_disorder_group
O O1 0.68617(5) 0.99471(16) 0.55658(7) 0.0243(2) Uani d . 1 . .
O O2 0.97777(6) 0.88734(17) 0.73395(8) 0.0315(3) Uani d . 1 . .
N N1 0.79446(6) 0.99195(19) 0.51776(8) 0.0218(2) Uani d . 1 . .
H H1N2 0.8859(10) 0.691(3) 0.5433(14) 0.030(5) Uiso d . 1 . .
N N2 0.90244(6) 0.78710(19) 0.57796(9) 0.0217(3) Uani d . 1 . .
C C1 0.87323(8) 0.9894(3) 0.92951(11) 0.0299(3) Uani d . 1 . .
H H1A 0.9038 1.0059 0.8870 0.036 Uiso calc R 1 . .
C C2 0.90374(8) 0.9818(3) 1.03621(11) 0.0348(4) Uani d . 1 . .
H H2A 0.9548 0.9923 1.0651 0.042 Uiso calc R 1 . .
C C3 0.85882(8) 0.9585(3) 1.10083(11) 0.0325(4) Uani d . 1 . .
H H3A 0.8797 0.9538 1.1728 0.039 Uiso calc R 1 . .
C C4 0.78306(9) 0.9425(3) 1.05783(11) 0.0337(4) Uani d . 1 . .
H H4A 0.7528 0.9273 1.1008 0.040 Uiso calc R 1 . .
C C5 0.75221(8) 0.9490(2) 0.95025(11) 0.0285(3) Uani d . 1 . .
H H5A 0.7012 0.9376 0.9217 0.034 Uiso calc R 1 . .
C C6 0.79653(7) 0.9725(2) 0.88465(10) 0.0233(3) Uani d . 1 . .
C C7 0.76210(7) 0.9768(2) 0.77145(10) 0.0236(3) Uani d . 1 . .
H H7A 0.7107 0.9679 0.7481 0.028 Uiso calc R 1 . .
C C8 0.79691(7) 0.9920(2) 0.69898(9) 0.0219(3) Uani d . 1 . .
H H8A 0.8483 1.0019 0.7190 0.026 Uiso calc R 1 . .
C C9 0.75502(7) 0.9936(2) 0.58677(9) 0.0207(3) Uani d . 1 . .
C C10 0.75678(7) 0.9890(2) 0.40514(9) 0.0233(3) Uani d . 1 . .
H H10A 0.7308 1.1109 0.3826 0.028 Uiso calc R 1 . .
H H10B 0.7217 0.8819 0.3871 0.028 Uiso calc R 1 . .
C C11 0.81922(8) 0.9613(2) 0.35579(10) 0.0275(3) Uani d . 1 . .
H H11A 0.8097 1.0348 0.2914 0.033 Uiso calc R 1 . .
H H11B 0.8253 0.8243 0.3414 0.033 Uiso calc R 1 . .
C C12 0.88773(8) 1.0396(2) 0.43814(11) 0.0276(3) Uani d . 1 . .
H H12A 0.9325 0.9808 0.4303 0.033 Uiso calc R 1 . .
H H12B 0.8912 1.1805 0.4329 0.033 Uiso calc R 1 . .
C C13 0.87590(7) 0.9813(2) 0.54206(10) 0.0222(3) Uani d . 1 . .
H H13A 0.8990 1.0781 0.5956 0.027 Uiso calc R 1 . .
C C14 0.95055(7) 0.7544(2) 0.67329(11) 0.0237(3) Uani d . 1 . .
C C15 0.97075(8) 0.5412(2) 0.69919(11) 0.0293(3) Uani d . 1 . .
H H15A 0.9332 0.4576 0.6527 0.035 Uiso calc R 1 . .
C C16 1.04558(10) 0.5039(3) 0.67983(16) 0.0512(5) Uani d . 1 . .
H H16A 1.0413 0.5272 0.6077 0.077 Uiso calc R 1 . .
H H16B 1.0603 0.3708 0.6971 0.077 Uiso calc R 1 . .
H H16C 1.0821 0.5903 0.7225 0.077 Uiso calc R 1 . .
C C17 0.97552(9) 0.4934(3) 0.81232(12) 0.0356(4) Uani d . 1 . .
H H17A 0.9971 0.3644 0.8290 0.043 Uiso calc R 1 . .
H H17B 1.0085 0.5865 0.8576 0.043 Uiso calc R 1 . .
C C18 0.90143(10) 0.4977(3) 0.83531(12) 0.0406(4) Uani d . 1 . .
H H18A 0.9089 0.4729 0.9081 0.061 Uiso calc R 1 . .
H H18B 0.8696 0.3990 0.7948 0.061 Uiso calc R 1 . .
H H18C 0.8790 0.6238 0.8176 0.061 Uiso calc R 1 . .

loop_
_atom_site_aniso_label
_atom_site_aniso_U_11
_atom_site_aniso_U_22
_atom_site_aniso_U_33
_atom_site_aniso_U_12
_atom_site_aniso_U_13
_atom_site_aniso_U_23
O1 0.0229(5) 0.0260(6) 0.0230(4) 0.0040(4) 0.0051(3) 0.0031(4)
O2 0.0301(5) 0.0298(6) 0.0277(5) -0.0005(4) -0.0025(4) -0.0062(5)
N1 0.0222(5) 0.0231(6) 0.0193(5) 0.0013(5) 0.0045(4) 0.0013(5)
N2 0.0225(5) 0.0209(7) 0.0202(6) -0.0006(5) 0.0039(4) -0.0046(5)
C1 0.0277(7) 0.0399(9) 0.0226(6) 0.0012(7) 0.0080(5) 0.0015(7)
C2 0.0269(7) 0.0507(10) 0.0245(7) 0.0036(7) 0.0038(5) -0.0006(8)
C3 0.0384(8) 0.0390(10) 0.0180(6) 0.0045(7) 0.0050(5) 0.0014(6)
C4 0.0379(8) 0.0409(11) 0.0253(7) 0.0019(7) 0.0137(6) 0.0029(6)
C5 0.0263(7) 0.0324(9) 0.0264(7) 0.0017(6) 0.0074(5) 0.0016(6)
C6 0.0268(6) 0.0209(8) 0.0217(6) 0.0049(6) 0.0063(5) 0.0022(6)
C7 0.0234(6) 0.0214(7) 0.0246(7) 0.0038(6) 0.0048(5) 0.0019(6)
C8 0.0228(6) 0.0194(7) 0.0215(6) 0.0031(6) 0.0032(5) 0.0014(6)
C9 0.0239(6) 0.0153(7) 0.0221(6) 0.0031(6) 0.0053(5) 0.0014(6)
C10 0.0275(6) 0.0218(7) 0.0187(6) 0.0032(6) 0.0037(5) 0.0011(6)
C11 0.0354(7) 0.0280(8) 0.0201(6) 0.0028(6) 0.0098(5) 0.0017(6)
C12 0.0304(7) 0.0277(8) 0.0276(7) -0.0002(6) 0.0132(5) 0.0028(6)
C13 0.0219(6) 0.0214(7) 0.0234(6) -0.0015(5) 0.0070(5) -0.0018(6)
C14 0.0174(6) 0.0291(9) 0.0244(7) 0.0013(5) 0.0058(5) -0.0013(6)
C15 0.0278(7) 0.0293(9) 0.0290(7) 0.0059(6) 0.0058(6) -0.0003(6)
C16 0.0451(9) 0.0479(13) 0.0675(12) 0.0202(9) 0.0274(9) 0.0085(10)
C17 0.0397(8) 0.0319(9) 0.0304(7) 0.0055(7) 0.0027(6) 0.0066(7)
C18 0.0535(9) 0.0358(10) 0.0347(8) 0.0013(8) 0.0163(7) 0.0039(8)

loop_
_atom_type_symbol
_atom_type_description
_atom_type_scat_dispersion_real
_atom_type_scat_dispersion_imag
_atom_type_scat_source
C C 0.0181 0.0091 'International Tables Vol C Tables 4.2.6.8 and 6.1.1.4'
H H 0.0000 0.0000 'International Tables Vol C Tables 4.2.6.8 and 6.1.1.4'
N N 0.0311 0.0180 'International Tables Vol C Tables 4.2.6.8 and 6.1.1.4'
O O 0.0492 0.0322 'International Tables Vol C Tables 4.2.6.8 and 6.1.1.4'

loop_
_geom_angle_atom_site_label_1
_geom_angle_atom_site_label_2
_geom_angle_atom_site_label_3
_geom_angle_site_symmetry_1
_geom_angle_site_symmetry_3
_geom_angle
_geom_angle_publ_flag
C9 N1 C10 . . 120.52(10) ?
C9 N1 C13 . . 126.73(10) ?
C10 N1 C13 . . 112.65(10) ?
C14 N2 C13 . . 122.40(12) ?
C14 N2 H1N2 . . 116.5(13) ?
C13 N2 H1N2 . . 120.9(13) ?
C2 C1 C6 . . 120.50(13) ?
C2 C1 H1A . . 119.7 ?
C6 C1 H1A . . 119.7 ?
C1 C2 C3 . . 120.45(13) ?
C1 C2 H2A . . 119.8 ?
C3 C2 H2A . . 119.8 ?
C4 C3 C2 . . 119.75(13) ?
C4 C3 H3A . . 120.1 ?
C2 C3 H3A . . 120.1 ?
C3 C4 C5 . . 119.91(14) ?
C3 C4 H4A . . 120.0 ?
C5 C4 H4A . . 120.0 ?
C4 C5 C6 . . 120.94(13) ?
C4 C5 H5A . . 119.5 ?
C6 C5 H5A . . 119.5 ?
C5 C6 C1 . . 118.44(12) ?
C5 C6 C7 . . 119.43(12) ?
C1 C6 C7 . . 122.13(12) ?
C8 C7 C6 . . 126.53(12) ?
C8 C7 H7A . . 116.7 ?
C6 C7 H7A . . 116.7 ?
C7 C8 C9 . . 120.87(11) ?
C7 C8 H8A . . 119.6 ?
C9 C8 H8A . . 119.6 ?
O1 C9 N1 . . 120.81(11) ?
O1 C9 C8 . . 121.80(11) ?
N1 C9 C8 . . 117.39(11) ?
N1 C10 C11 . . 104.19(10) ?
N1 C10 H10A . . 110.9 ?
C11 C10 H10A . . 110.9 ?
N1 C10 H10B . . 110.9 ?
C11 C10 H10B . . 110.9 ?
H10A C10 H10B . . 108.9 ?
C10 C11 C12 . . 103.95(11) ?
C10 C11 H11A . . 111.0 ?
C12 C11 H11A . . 111.0 ?
C10 C11 H11B . . 111.0 ?
C12 C11 H11B . . 111.0 ?
H11A C11 H11B . . 109.0 ?
C13 C12 C11 . . 104.37(11) ?
C13 C12 H12A . . 110.9 ?
C11 C12 H12A . . 110.9 ?
C13 C12 H12B . . 110.9 ?
C11 C12 H12B . . 110.9 ?
H12A C12 H12B . . 108.9 ?
N2 C13 N1 . . 110.75(11) ?
N2 C13 C12 . . 114.38(12) ?
N1 C13 C12 . . 101.95(10) ?
N2 C13 H13A . . 109.8 ?
N1 C13 H13A . . 109.8 ?
C12 C13 H13A . . 109.8 ?
O2 C14 N2 . . 122.61(14) ?
O2 C14 C15 . . 122.00(12) ?
N2 C14 C15 . . 115.36(12) ?
C14 C15 C17 . . 111.68(13) ?
C14 C15 C16 . . 107.63(14) ?
C17 C15 C16 . . 110.13(13) ?
C14 C15 H15A . . 109.1 ?
C17 C15 H15A . . 109.1 ?
C16 C15 H15A . . 109.1 ?
C15 C16 H16A . . 109.5 ?
C15 C16 H16B . . 109.5 ?
H16A C16 H16B . . 109.5 ?
C15 C16 H16C . . 109.5 ?
H16A C16 H16C . . 109.5 ?
H16B C16 H16C . . 109.5 ?
C18 C17 C15 . . 114.07(12) ?
C18 C17 H17A . . 108.7 ?
C15 C17 H17A . . 108.7 ?
C18 C17 H17B . . 108.7 ?
C15 C17 H17B . . 108.7 ?
H17A C17 H17B . . 107.6 ?
C17 C18 H18A . . 109.5 ?
C17 C18 H18B . . 109.5 ?
H18A C18 H18B . . 109.5 ?
C17 C18 H18C . . 109.5 ?
H18A C18 H18C . . 109.5 ?
H18B C18 H18C . . 109.5 ?

loop_
_geom_bond_atom_site_label_1
_geom_bond_atom_site_label_2
_geom_bond_site_symmetry_2
_geom_bond_distance
_geom_bond_publ_flag
O1 C9 . 1.2437(16) ?
O2 C14 . 1.2280(19) ?
N1 C9 . 1.3480(17) ?
N1 C10 . 1.4695(15) ?
N1 C13 . 1.4780(16) ?
N2 C14 . 1.3529(17) ?
N2 C13 . 1.451(2) ?
N2 H1N2 . 0.81(2) ?
C1 C2 . 1.3787(19) ?
C1 C6 . 1.401(2) ?
C1 H1A . 0.9300 ?
C2 C3 . 1.389(2) ?
C2 H2A . 0.9300 ?
C3 C4 . 1.382(2) ?
C3 H3A . 0.9300 ?
C4 C5 . 1.3898(19) ?
C4 H4A . 0.9300 ?
C5 C6 . 1.3907(19) ?
C5 H5A . 0.9300 ?
C6 C7 . 1.4667(17) ?
C7 C8 . 1.3282(18) ?
C7 H7A . 0.9300 ?
C8 C9 . 1.4813(17) ?
C8 H8A . 0.9300 ?
C10 C11 . 1.5243(18) ?
C10 H10A . 0.9700 ?
C10 H10B . 0.9700 ?
C11 C12 . 1.531(2) ?
C11 H11A . 0.9700 ?
C11 H11B . 0.9700 ?
C12 C13 . 1.5284(18) ?
C12 H12A . 0.9700 ?
C12 H12B . 0.9700 ?
C13 H13A . 0.9800 ?
C14 C15 . 1.522(2) ?
C15 C17 . 1.529(2) ?
C15 C16 . 1.532(2) ?
C15 H15A . 0.9800 ?
C16 H16A . 0.9600 ?
C16 H16B . 0.9600 ?
C16 H16C . 0.9600 ?
C17 C18 . 1.519(2) ?
C17 H17A . 0.9700 ?
C17 H17B . 0.9700 ?
C18 H18A . 0.9600 ?
C18 H18B . 0.9600 ?
C18 H18C . 0.9600 ?

loop_
_geom_hbond_atom_site_label_D
_geom_hbond_atom_site_label_H
_geom_hbond_atom_site_label_A
_geom_hbond_site_symmetry_A
_geom_hbond_distance_DH
_geom_hbond_distance_HA
_geom_hbond_distance_DA
_geom_hbond_angle_DHA
_geom_hbond_publ_flag
N2 H1N2 O1 4_646 0.81(2) 2.09(2) 2.8789(16) 163(2) y

loop_
_geom_torsion_atom_site_label_1
_geom_torsion_atom_site_label_2
_geom_torsion_atom_site_label_3
_geom_torsion_atom_site_label_4
_geom_torsion_site_symmetry_1
_geom_torsion_site_symmetry_2
_geom_torsion_site_symmetry_3
_geom_torsion_site_symmetry_4
_geom_torsion
_geom_torsion_publ_flag
C6 C1 C2 C3 . . . . -0.4(3) ?
C1 C2 C3 C4 . . . . 0.2(3) ?
C2 C3 C4 C5 . . . . 0.2(3) ?
C3 C4 C5 C6 . . . . -0.3(3) ?
C4 C5 C6 C1 . . . . 0.0(2) ?
C4 C5 C6 C7 . . . . 179.40(15) ?
C2 C1 C6 C5 . . . . 0.4(3) ?
C2 C1 C6 C7 . . . . -179.02(17) ?
C5 C6 C7 C8 . . . . -177.81(15) ?
C1 C6 C7 C8 . . . . 1.6(3) ?
C6 C7 C8 C9 . . . . 179.71(14) ?
C10 N1 C9 O1 . . . . -0.7(2) ?
C13 N1 C9 O1 . . . . -176.95(14) ?
C10 N1 C9 C8 . . . . 178.64(13) ?
C13 N1 C9 C8 . . . . 2.4(2) ?
C7 C8 C9 O1 . . . . 5.1(2) ?
C7 C8 C9 N1 . . . . -174.23(14) ?
C9 N1 C10 C11 . . . . -172.93(12) ?
C13 N1 C10 C11 . . . . 3.78(17) ?
N1 C10 C11 C12 . . . . -24.24(15) ?
C10 C11 C12 C13 . . . . 35.81(15) ?
C14 N2 C13 N1 . . . . -119.95(13) ?
C14 N2 C13 C12 . . . . 125.55(13) ?
C9 N1 C13 N2 . . . . 72.51(17) ?
C10 N1 C13 N2 . . . . -103.96(13) ?
C9 N1 C13 C12 . . . . -165.39(14) ?
C10 N1 C13 C12 . . . . 18.14(16) ?
C11 C12 C13 N2 . . . . 86.96(14) ?
C11 C12 C13 N1 . . . . -32.61(14) ?
C13 N2 C14 O2 . . . . -3.6(2) ?
C13 N2 C14 C15 . . . . 178.31(11) ?
O2 C14 C15 C17 . . . . 41.89(18) ?
N2 C14 C15 C17 . . . . -139.99(13) ?
O2 C14 C15 C16 . . . . -79.11(18) ?
N2 C14 C15 C16 . . . . 99.01(15) ?
C14 C15 C17 C18 . . . . 68.78(18) ?
C16 C15 C17 C18 . . . . -171.68(16) ?

loop_
_cod_related_entry_id
_cod_related_entry_database
_cod_related_entry_code
1 ChemSpider 10343965
